data_4118977
loop_
_publ_author_name
'Takuji Hatakeyama'
'Sigma Hashimoto'
'Tsuyoshi Oba'
'Masaharu Nakamura'

_publ_contact_author_address
;
    Institute for Chemical Research, Kyoto University, Gokasho, Uji, 
    Kyoto 611-0011, Japan. 
;
_publ_contact_author_email ' hatake@scl.kyoto-u.ac.jp'
_publ_contact_author_fax ' +81-774-38-3186 '
_publ_contact_author_name 'Takuji Hatakeyama'
_publ_contact_author_phone ' +81-774-38-3184 '
_publ_section_title
;
 Azaboradibenzo[6]helicene: Carrier Inversion Induced by Helical
 Homochirality
;
_journal_name_full 'Journal of the American Chemical Society'
_journal_page_first 19600
_journal_page_last 19603
_journal_paper_doi 10.1021/ja310372f
_journal_volume 134
_journal_year 2012
_chemical_formula_moiety 'C32 H20 B N'
_chemical_formula_sum 'C32 H20 B N'
_chemical_formula_weight 429.30
_chemical_name_systematic
; 
 ? 
;
_space_group_IT_number 152
_symmetry_cell_setting trigonal
_symmetry_Int_Tables_number 152
_symmetry_space_group_name_Hall 'P 31 2"'
_symmetry_space_group_name_H-M 'P 31 2 1'
_atom_sites_solution_hydrogens geom
_atom_sites_solution_primary direct
_atom_sites_solution_secondary difmap
_audit_creation_method SHELXL-97
_cell_angle_alpha 90.00
_cell_angle_beta 90.00
_cell_angle_gamma 120.00
_cell_formula_units_Z 3
_cell_length_a 10.1906(18)
_cell_length_b 10.1906(18)
_cell_length_c 17.991(3)
_cell_measurement_reflns_used 4141
_cell_measurement_temperature 173(2)
_cell_measurement_theta_max 27.4978
_cell_measurement_theta_min 3.2336
_cell_volume 1618.0(5)
_computing_cell_refinement CrystalClear
_computing_data_collection 'CrystalClear (Rigaku/MSC Inc., 2006)'
_computing_data_reduction CrystalClear
_computing_molecular_graphics 'Yadokari-XG 2009 (Wakita Nemoto et al., 2009)'
_computing_publication_material 'Yadokari-XG 2009 (Wakita,Nemoto et al., 2009)'
_computing_structure_refinement 'SHELXL-97 (Sheldrick, 1997)'
_computing_structure_solution 'SHELXS-97 (Sheldrick, 1990)'
_diffrn_ambient_temperature 173(2)
_diffrn_detector_area_resol_mean 28.5714
_diffrn_measured_fraction_theta_full 0.993
_diffrn_measured_fraction_theta_max 0.993
_diffrn_measurement_device_type 'Rigaku Saturn70'
_diffrn_measurement_method \w
_diffrn_radiation_monochromator 'Graphite Monochromator'
_diffrn_radiation_source 'Rotating Anode'
_diffrn_radiation_type MoK\a
_diffrn_radiation_wavelength 0.71070
_diffrn_reflns_av_R_equivalents 0.0624
_diffrn_reflns_av_sigmaI/netI 0.0273
_diffrn_reflns_limit_h_max 12
_diffrn_reflns_limit_h_min -12
_diffrn_reflns_limit_k_max 11
_diffrn_reflns_limit_k_min -12
_diffrn_reflns_limit_l_max 21
_diffrn_reflns_limit_l_min -21
_diffrn_reflns_number 22692
_diffrn_reflns_theta_full 25.48
_diffrn_reflns_theta_max 25.48
_diffrn_reflns_theta_min 3.23
_diffrn_standards_number 0
_exptl_absorpt_coefficient_mu 0.075
_exptl_absorpt_correction_T_max 0.9850
_exptl_absorpt_correction_T_min 0.9850
_exptl_absorpt_correction_type numerical
_exptl_absorpt_process_details 'Numabs(Rigaku CrystalClear)'
_exptl_crystal_colour Colorless
_exptl_crystal_density_diffrn 1.322
_exptl_crystal_description Block
_exptl_crystal_F_000 672
_exptl_crystal_size_max 0.20
_exptl_crystal_size_mid 0.20
_exptl_crystal_size_min 0.20
_refine_diff_density_max 0.133
_refine_diff_density_min -0.172
_refine_diff_density_rms 0.033
_refine_ls_extinction_method none
_refine_ls_goodness_of_fit_ref 1.086
_refine_ls_hydrogen_treatment constr
_refine_ls_matrix_type full
_refine_ls_number_parameters 155
_refine_ls_number_reflns 2008
_refine_ls_number_restraints 0
_refine_ls_restrained_S_all 1.086
_refine_ls_R_factor_all 0.0665
_refine_ls_R_factor_gt 0.0588
_refine_ls_shift/su_max 0.000
_refine_ls_shift/su_mean 0.000
_refine_ls_structure_factor_coef Fsqd
_refine_ls_weighting_details 'calc w=1/[\s^2^(Fo^2^)+(0.0738P)^2^+0.3407P] where P=(Fo^2^+2Fc^2^)/3'
_refine_ls_weighting_scheme calc
_refine_ls_wR_factor_gt 0.1492
_refine_ls_wR_factor_ref 0.1541
_reflns_number_gt 1721
_reflns_number_total 2008
_reflns_threshold_expression >2sigma(I)
_cod_data_source_file ja310372f_si_003.cif
_cod_data_source_block P-BN[6]helicene
_cod_database_code 4118977

loop_
_symmetry_equiv_pos_as_xyz
'x, y, z'
'-y, x-y, z+1/3'
'-x+y, -x, z+2/3'
'x-y, -y, -z+2/3'
'-x, -x+y, -z+1/3'
'y, x, -z'

loop_
_atom_site_label
_atom_site_type_symbol
_atom_site_fract_x
_atom_site_fract_y
_atom_site_fract_z
_atom_site_U_iso_or_equiv
_atom_site_adp_type
_atom_site_occupancy
_atom_site_symmetry_multiplicity
_atom_site_calc_flag
_atom_site_refinement_flags
N1 N 0.0822(4) 0.0000 0.3333 0.0613(8) Uani 1 2 d S
B1 B 0.2226(6) 0.0000 0.3333 0.0731(14) Uani 1 2 d S
C1 C 0.3639(4) 0.1524(3) 0.35452(14) 0.0757(9) Uani 1 1 d .
C2 C 0.0612(4) 0.0968(3) 0.38273(13) 0.0679(8) Uani 1 1 d .
C3 C 0.3401(5) 0.2704(3) 0.38086(16) 0.0865(11) Uani 1 1 d .
C4 C 0.1871(5) 0.2354(3) 0.40106(16) 0.0808(11) Uani 1 1 d .
C5 C 0.5147(5) 0.1878(4) 0.34146(18) 0.0937(11) Uani 1 1 d .
H1 H 0.5327 0.1110 0.3228 0.112 Uiso 1 1 calc R
C6 C -0.0838(4) 0.0470(3) 0.41767(12) 0.0690(9) Uani 1 1 d .
C7 C -0.2039(4) -0.1040(3) 0.41642(14) 0.0776(10) Uani 1 1 d .
H2 H -0.1923 -0.1778 0.3894 0.093 Uiso 1 1 calc R
C8 C -0.3369(5) -0.1469(4) 0.45328(15) 0.0885(11) Uani 1 1 d .
H3 H -0.4154 -0.2499 0.4521 0.106 Uiso 1 1 calc R
C9 C -0.3588(6) -0.0408(6) 0.49266(18) 0.1019(13) Uani 1 1 d .
H4 H -0.4527 -0.0713 0.5168 0.122 Uiso 1 1 calc R
C10 C -0.2471(6) 0.1037(6) 0.49616(19) 0.1055(16) Uani 1 1 d .
H5 H -0.2625 0.1754 0.5228 0.127 Uiso 1 1 calc R
C11 C -0.1047(5) 0.1518(4) 0.46041(16) 0.0888(12) Uani 1 1 d .
C12 C 0.0219(7) 0.3005(5) 0.4693(2) 0.118(2) Uani 1 1 d .
H6 H 0.0079 0.3760 0.4929 0.142 Uiso 1 1 calc R
C13 C 0.1593(6) 0.3357(4) 0.4454(2) 0.1095(16) Uani 1 1 d .
H7 H 0.2427 0.4318 0.4584 0.131 Uiso 1 1 calc R
C14 C 0.4664(6) 0.4153(4) 0.3908(2) 0.1166(18) Uani 1 1 d .
H8 H 0.4512 0.4959 0.4062 0.140 Uiso 1 1 calc R
C15 C 0.6104(6) 0.4434(5) 0.3791(2) 0.127(2) Uani 1 1 d .
H9 H 0.6935 0.5422 0.3878 0.153 Uiso 1 1 calc R
C16 C 0.6374(5) 0.3306(5) 0.3549(2) 0.1099(14) Uani 1 1 d .
H10 H 0.7380 0.3504 0.3475 0.132 Uiso 1 1 calc R

loop_
_atom_site_aniso_label
_atom_site_aniso_U_11
_atom_site_aniso_U_22
_atom_site_aniso_U_33
_atom_site_aniso_U_23
_atom_site_aniso_U_13
_atom_site_aniso_U_12
N1 0.0891(19) 0.0371(14) 0.0405(14) -0.0045(11) -0.0022(6) 0.0185(7)
B1 0.108(3) 0.053(2) 0.0405(19) 0.0055(18) 0.0028(9) 0.0265(12)
C1 0.108(3) 0.0500(15) 0.0497(14) 0.0050(12) -0.0207(15) 0.0244(16)
C2 0.123(3) 0.0438(13) 0.0387(11) -0.0081(11) -0.0243(15) 0.0433(15)
C3 0.125(3) 0.0480(15) 0.0663(16) -0.0024(13) -0.0500(18) 0.0277(17)
C4 0.133(3) 0.0448(14) 0.0643(15) -0.0172(12) -0.0551(19) 0.0441(17)
C5 0.109(3) 0.075(2) 0.0676(18) 0.0160(16) -0.0130(18) 0.024(2)
C6 0.130(3) 0.0645(17) 0.0346(11) -0.0100(11) -0.0188(14) 0.0650(18)
C7 0.139(3) 0.0653(18) 0.0423(13) 0.0015(12) 0.0143(15) 0.0608(19)
C8 0.139(3) 0.100(2) 0.0512(14) 0.0032(15) 0.0175(18) 0.078(2)
C9 0.164(4) 0.142(4) 0.0599(17) -0.014(2) -0.012(2) 0.122(3)
C10 0.188(5) 0.142(4) 0.0661(18) -0.042(2) -0.044(2) 0.142(4)
C11 0.167(4) 0.094(2) 0.0553(15) -0.0311(16) -0.052(2) 0.102(3)
C12 0.212(5) 0.101(3) 0.103(3) -0.061(2) -0.097(3) 0.125(4)
C13 0.182(4) 0.0663(19) 0.104(3) -0.0480(19) -0.097(3) 0.079(3)
C14 0.155(4) 0.0498(17) 0.117(3) -0.0116(17) -0.090(3) 0.030(2)
C15 0.137(4) 0.068(2) 0.113(3) 0.016(2) -0.075(3) 0.004(3)
C16 0.110(3) 0.080(2) 0.089(2) 0.021(2) -0.028(2) 0.009(2)

loop_
_atom_type_symbol
_atom_type_description
_atom_type_scat_dispersion_real
_atom_type_scat_dispersion_imag
_atom_type_scat_source
C C 0.0033 0.0016 'International Tables Vol C Tables 4.2.6.8 and 6.1.1.4'
H H 0.0000 0.0000 'International Tables Vol C Tables 4.2.6.8 and 6.1.1.4'
B B 0.0013 0.0007 'International Tables Vol C Tables 4.2.6.8 and 6.1.1.4'
N N 0.0061 0.0033 'International Tables Vol C Tables 4.2.6.8 and 6.1.1.4'

loop_
_geom_angle_atom_site_label_1
_geom_angle_atom_site_label_2
_geom_angle_atom_site_label_3
_geom_angle
_geom_angle_site_symmetry_1
_geom_angle_site_symmetry_3
C2 N1 C2 120.3(4) 4 .
C2 N1 B1 119.83(19) 4 .
C2 N1 B1 119.83(19) . .
N1 B1 C1 115.4(3) . 4
N1 B1 C1 115.4(3) . .
C1 B1 C1 129.2(5) 4 .
C5 C1 C3 117.6(3) . .
C5 C1 B1 124.3(4) . .
C3 C1 B1 117.6(4) . .
C4 C2 N1 118.1(3) . .
C4 C2 C6 121.0(3) . .
N1 C2 C6 120.7(2) . .
C14 C3 C1 118.6(4) . .
C14 C3 C4 122.0(4) . .
C1 C3 C4 119.3(3) . .
C2 C4 C13 116.5(4) . .
C2 C4 C3 121.2(3) . .
C13 C4 C3 122.2(3) . .
C16 C5 C1 122.4(4) . .
C16 C5 H1 118.8 . .
C1 C5 H1 118.8 . .
C7 C6 C11 117.2(3) . .
C7 C6 C2 123.6(2) . .
C11 C6 C2 119.0(3) . .
C8 C7 C6 121.4(3) . .
C8 C7 H2 119.3 . .
C6 C7 H2 119.3 . .
C7 C8 C9 120.9(4) . .
C7 C8 H3 119.6 . .
C9 C8 H3 119.6 . .
C10 C9 C8 119.8(4) . .
C10 C9 H4 120.1 . .
C8 C9 H4 120.1 . .
C9 C10 C11 121.0(3) . .
C9 C10 H5 119.5 . .
C11 C10 H5 119.5 . .
C6 C11 C12 117.8(4) . .
C6 C11 C10 119.7(3) . .
C12 C11 C10 122.5(4) . .
C13 C12 C11 121.4(3) . .
C13 C12 H6 119.3 . .
C11 C12 H6 119.3 . .
C12 C13 C4 123.0(4) . .
C12 C13 H7 118.5 . .
C4 C13 H7 118.5 . .
C15 C14 C3 121.7(4) . .
C15 C14 H8 119.1 . .
C3 C14 H8 119.1 . .
C14 C15 C16 121.0(4) . .
C14 C15 H9 119.5 . .
C16 C15 H9 119.5 . .
C15 C16 C5 118.6(5) . .
C15 C16 H10 120.7 . .
C5 C16 H10 120.7 . .

loop_
_geom_bond_atom_site_label_1
_geom_bond_atom_site_label_2
_geom_bond_distance
_geom_bond_site_symmetry_2
N1 C2 1.421(3) 4
N1 C2 1.421(3) .
N1 B1 1.431(7) .
B1 C1 1.547(4) 4
B1 C1 1.547(4) .
C1 C5 1.411(5) .
C1 C3 1.422(5) .
C2 C4 1.392(4) .
C2 C6 1.444(4) .
C3 C14 1.403(5) .
C3 C4 1.461(6) .
C4 C13 1.432(5) .
C5 C16 1.385(5) .
C5 H1 0.9500 .
C6 C7 1.408(4) .
C6 C11 1.415(4) .
C7 C8 1.370(5) .
C7 H2 0.9500 .
C8 C9 1.401(5) .
C8 H3 0.9500 .
C9 C10 1.339(6) .
C9 H4 0.9500 .
C10 C11 1.432(6) .
C10 H5 0.9500 .
C11 C12 1.425(6) .
C12 C13 1.331(7) .
C12 H6 0.9500 .
C13 H7 0.9500 .
C14 C15 1.364(7) .
C14 H8 0.9500 .
C15 C16 1.379(6) .
C15 H9 0.9500 .
C16 H10 0.9500 .
